data_8106817
loop_
_publ_author_name
'Zhang, Li'
'Zhu, Mei'

_publ_section_title
;
 Crystal structure of
 catena-poly[2,2&#x2032;-bipyridinyl-6,6&#x2032;-dicarboxylato-\k 4
 N,N&#x2032;,O,O&#x2032;)-(\m
 2-2,2&#x2032;-bipyridinyl-6&#x2032;-carboxyl-6-carboxylato-\k 5
 N,N&#x2032;,O,O&#x2032;:O&#x2032;&#x2032;)samarium(III)] monohydrate,
 C24H13N4O8Sm &#x00B7; H2O
;
_journal_issue 1
_journal_name_full 'Zeitschrift f\"ur Kristallographie - New Crystal Structures'
_journal_page_first 175
_journal_page_last 177
_journal_paper_doi 10.1515/ncrs-2015-0074
_journal_volume 231
_journal_year 2016
_chemical_formula_sum 'C24 H15 N4 O9 Sm'
_chemical_formula_weight 653.75
_space_group_IT_number 14
_space_group_name_Hall '-P 2yn'
_space_group_name_H-M_alt 'P 1 21/n 1'
_symmetry_cell_setting monoclinic
_symmetry_space_group_name_H-M 'P 1 21/n 1'
_atom_sites_solution_hydrogens geom
_atom_sites_solution_primary direct
_atom_sites_solution_secondary difmap
_cell_angle_alpha 90.00
_cell_angle_beta 101.630(4)
_cell_angle_gamma 90.00
_cell_formula_units_Z 4
_cell_length_a 6.780(2)
_cell_length_b 27.939(8)
_cell_length_c 11.546(4)
_cell_measurement_reflns_used 7788
_cell_measurement_temperature 296(2)
_cell_measurement_theta_max 28.41
_cell_measurement_theta_min 2.32
_cell_volume 2142.2(12)
_computing_cell_refinement 'Bruker SMART'
_computing_data_collection 'Bruker SMART'
_computing_data_reduction 'Bruker SAINT'
_computing_molecular_graphics 'Bruker SHELXTL'
_computing_publication_material 'Bruker SHELXTL'
_computing_structure_refinement 'SHELXL-97 (Sheldrick, 1997)'
_computing_structure_solution 'SHELXS-97 (Sheldrick, 1990)'
_diffrn_ambient_temperature 296(2)
_diffrn_measured_fraction_theta_full 0.999
_diffrn_measured_fraction_theta_max 0.999
_diffrn_measurement_device_type 'CCD area detector'
_diffrn_measurement_method 'phi and omega scans'
_diffrn_radiation_monochromator graphite
_diffrn_radiation_source 'fine-focus sealed tube'
_diffrn_radiation_type MoK\a
_diffrn_radiation_wavelength 0.71073
_diffrn_reflns_av_R_equivalents 0.0199
_diffrn_reflns_av_sigmaI/netI 0.0218
_diffrn_reflns_limit_h_max 7
_diffrn_reflns_limit_h_min -8
_diffrn_reflns_limit_k_max 32
_diffrn_reflns_limit_k_min -23
_diffrn_reflns_limit_l_max 13
_diffrn_reflns_limit_l_min -13
_diffrn_reflns_number 10789
_diffrn_reflns_theta_full 25.00
_diffrn_reflns_theta_max 25.00
_diffrn_reflns_theta_min 1.46
_diffrn_standards_decay_% 0
_diffrn_standards_interval_count 0
_diffrn_standards_interval_time 0
_diffrn_standards_number 0
_exptl_absorpt_coefficient_mu 2.811
_exptl_absorpt_correction_T_max 0.5400
_exptl_absorpt_correction_T_min 0.3516
_exptl_absorpt_correction_type multi-scan
_exptl_absorpt_process_details sadabs
_exptl_crystal_colour colourless
_exptl_crystal_density_diffrn 2.027
_exptl_crystal_density_method 'not measured'
_exptl_crystal_description block
_exptl_crystal_F_000 1284
_exptl_crystal_size_max 0.47
_exptl_crystal_size_mid 0.38
_exptl_crystal_size_min 0.25
_refine_diff_density_max 0.372
_refine_diff_density_min -1.162
_refine_diff_density_rms 0.122
_refine_ls_extinction_method none
_refine_ls_goodness_of_fit_ref 1.131
_refine_ls_hydrogen_treatment constr
_refine_ls_matrix_type full
_refine_ls_number_parameters 344
_refine_ls_number_reflns 3758
_refine_ls_number_restraints 0
_refine_ls_restrained_S_all 1.131
_refine_ls_R_factor_all 0.0245
_refine_ls_R_factor_gt 0.0221
_refine_ls_shift/su_max 0.001
_refine_ls_shift/su_mean 0.000
_refine_ls_structure_factor_coef Fsqd
_refine_ls_weighting_details 'calc w=1/[\s^2^(Fo^2^)+(0.0332P)^2^+2.6443P] where P=(Fo^2^+2Fc^2^)/3'
_refine_ls_weighting_scheme calc
_refine_ls_wR_factor_gt 0.0587
_refine_ls_wR_factor_ref 0.0647
_reflns_number_gt 3532
_reflns_number_total 3758
_reflns_threshold_expression >2sigma(I)
_cod_data_source_file suppl_ncrs-2015-0074_suppl.cif
_cod_data_source_block d
_cod_depositor_comments
;
The following automatic conversions were performed:

data item '_symmetry_cell_setting' value 'Monoclinic' was changed to
'monoclinic' in accordance with the built-in table derived from the
CIF Core dictionary named 'cif_core.dic' version 2.4.5 last updated
on 2014-11-21.

Automatic conversion script
Id: cif_fix_values 8738 2021-04-28 16:35:53Z antanas 
;
_cod_original_cell_volume 2142.1(12)
_cod_original_sg_symbol_H-M P2(1)/n
_cod_database_code 8106817

loop_
_symmetry_equiv_pos_as_xyz
'x, y, z'
'-x+1/2, y+1/2, -z+1/2'
'-x, -y, -z'
'x-1/2, -y-1/2, z-1/2'

loop_
_atom_site_label
_atom_site_type_symbol
_atom_site_fract_x
_atom_site_fract_y
_atom_site_fract_z
_atom_site_U_iso_or_equiv
_atom_site_adp_type
_atom_site_occupancy
_atom_site_symmetry_multiplicity
_atom_site_calc_flag
_atom_site_refinement_flags
_atom_site_disorder_assembly
_atom_site_disorder_group
Sm1 Sm 0.81656(2) 0.133295(6) 0.264005(14) 0.01645(8) Uani 1 1 d . . .
N1 N 0.5436(4) 0.06594(10) 0.2258(2) 0.0194(6) Uani 1 1 d . . .
N2 N 0.9194(4) 0.04288(10) 0.3166(3) 0.0224(6) Uani 1 1 d . . .
N3 N 0.7985(4) 0.22043(10) 0.3252(2) 0.0200(6) Uani 1 1 d . . .
N4 N 0.7802(4) 0.19692(10) 0.1030(2) 0.0175(6) Uani 1 1 d . . .
O1 O 0.5348(4) 0.12181(11) 0.6666(3) 0.0406(7) Uani 1 1 d . . .
H1W H 0.6101 0.1147 0.7417 0.061 Uiso 1 1 d R . .
H2W H 0.6228 0.1407 0.6425 0.061 Uiso 1 1 d R . .
O2 O 1.3768(4) 0.06240(11) 0.5160(3) 0.0426(7) Uani 1 1 d . . .
H2 H 1.4042 0.0829 0.5677 0.064 Uiso 1 1 calc R . .
O3 O 1.1437(4) 0.11408(9) 0.4272(2) 0.0325(6) Uani 1 1 d . . .
O4 O 0.4632(3) 0.15854(8) 0.2283(2) 0.0239(5) Uani 1 1 d . . .
O5 O 0.1340(4) 0.14418(9) 0.1990(2) 0.0279(6) Uani 1 1 d . . .
O6 O 0.7548(4) 0.10380(9) 0.0665(2) 0.0236(5) Uani 1 1 d . . .
O7 O 0.7649(5) 0.14518(10) 0.4577(2) 0.0332(6) Uani 1 1 d . . .
O8 O 0.7763(6) 0.11167(11) -0.1207(3) 0.0543(9) Uani 1 1 d . . .
O9 O 0.7688(6) 0.19017(12) 0.6154(2) 0.0509(9) Uani 1 1 d . . .
C1 C 0.7884(5) 0.22875(13) 0.4377(3) 0.0243(8) Uani 1 1 d . . .
C2 C 0.7773(6) 0.27448(15) 0.4815(4) 0.0330(9) Uani 1 1 d . . .
H2A H 0.7787 0.2796 0.5612 0.040 Uiso 1 1 calc R . .
C3 C 0.7640(6) 0.31210(15) 0.4042(4) 0.0369(10) Uani 1 1 d . . .
H3 H 0.7556 0.3433 0.4311 0.044 Uiso 1 1 calc R . .
C4 C 0.7630(6) 0.30375(13) 0.2869(4) 0.0315(9) Uani 1 1 d . . .
H4 H 0.7488 0.3290 0.2334 0.038 Uiso 1 1 calc R . .
C5 C 0.7834(5) 0.25725(13) 0.2491(3) 0.0225(8) Uani 1 1 d . . .
C6 C 0.7838(5) 0.24423(12) 0.1256(3) 0.0205(7) Uani 1 1 d . . .
C7 C 0.7835(5) 0.27755(13) 0.0357(3) 0.0273(8) Uani 1 1 d . . .
H7 H 0.7842 0.3102 0.0519 0.033 Uiso 1 1 calc R . .
C8 C 0.7822(6) 0.26180(14) -0.0764(3) 0.0300(9) Uani 1 1 d . . .
H8 H 0.7847 0.2837 -0.1368 0.036 Uiso 1 1 calc R . .
C9 C 0.7771(5) 0.21323(13) -0.0996(3) 0.0261(8) Uani 1 1 d . . .
H9 H 0.7748 0.2019 -0.1756 0.031 Uiso 1 1 calc R . .
C10 C 0.7754(5) 0.18199(13) -0.0071(3) 0.0210(7) Uani 1 1 d . . .
C11 C 0.7757(6) 0.18470(15) 0.5109(3) 0.0292(8) Uani 1 1 d . . .
C12 C 0.7677(6) 0.12820(12) -0.0231(3) 0.0244(8) Uani 1 1 d . . .
C13 C 0.3553(5) 0.08030(12) 0.1806(3) 0.0196(7) Uani 1 1 d . . .
C14 C 0.2117(6) 0.05057(13) 0.1151(3) 0.0288(8) Uani 1 1 d . . .
H14 H 0.0816 0.0614 0.0857 0.035 Uiso 1 1 calc R . .
C15 C 0.2673(6) 0.00447(14) 0.0946(4) 0.0367(10) Uani 1 1 d . . .
H15 H 0.1757 -0.0163 0.0492 0.044 Uiso 1 1 calc R . .
C16 C 0.4591(6) -0.01064(14) 0.1420(4) 0.0322(9) Uani 1 1 d . . .
H16 H 0.4976 -0.0419 0.1300 0.039 Uiso 1 1 calc R . .
C17 C 0.5943(5) 0.02065(12) 0.2073(3) 0.0221(7) Uani 1 1 d . . .
C18 C 0.8023(5) 0.00686(13) 0.2658(3) 0.0243(8) Uani 1 1 d . . .
C19 C 0.8699(6) -0.03990(14) 0.2748(4) 0.0357(10) Uani 1 1 d . . .
H19 H 0.7886 -0.0642 0.2362 0.043 Uiso 1 1 calc R . .
C20 C 1.0560(7) -0.05046(15) 0.3402(4) 0.0410(11) Uani 1 1 d . . .
H20 H 1.1026 -0.0819 0.3459 0.049 Uiso 1 1 calc R . .
C21 C 1.1738(6) -0.01425(15) 0.3974(4) 0.0358(10) Uani 1 1 d . . .
H21 H 1.2991 -0.0206 0.4448 0.043 Uiso 1 1 calc R . .
C22 C 1.1003(5) 0.03199(13) 0.3826(3) 0.0255(8) Uani 1 1 d . . .
C23 C 1.2113(6) 0.07382(14) 0.4444(3) 0.0285(8) Uani 1 1 d . . .
C24 C 0.3136(5) 0.13172(12) 0.2054(3) 0.0196(7) Uani 1 1 d . . .

loop_
_atom_site_aniso_label
_atom_site_aniso_U_11
_atom_site_aniso_U_22
_atom_site_aniso_U_33
_atom_site_aniso_U_23
_atom_site_aniso_U_13
_atom_site_aniso_U_12
Sm1 0.01530(11) 0.01536(11) 0.01857(11) 0.00051(6) 0.00314(7) 0.00105(6)
N1 0.0178(14) 0.0186(15) 0.0223(15) 0.0003(11) 0.0056(12) 0.0017(11)
N2 0.0210(15) 0.0233(16) 0.0236(16) 0.0043(12) 0.0060(12) 0.0067(12)
N3 0.0162(14) 0.0206(15) 0.0225(15) -0.0010(12) 0.0020(12) -0.0001(11)
N4 0.0142(13) 0.0170(15) 0.0209(15) 0.0002(11) 0.0024(11) 0.0009(11)
O1 0.0381(17) 0.0474(18) 0.0353(16) -0.0022(14) 0.0051(13) -0.0005(14)
O2 0.0303(16) 0.0463(19) 0.0434(18) -0.0047(14) -0.0108(13) 0.0134(13)
O3 0.0308(15) 0.0286(15) 0.0342(15) 0.0007(12) -0.0027(12) 0.0033(12)
O4 0.0158(12) 0.0182(13) 0.0371(14) -0.0001(10) 0.0041(10) -0.0002(10)
O5 0.0171(13) 0.0288(14) 0.0380(15) -0.0008(12) 0.0057(11) 0.0047(10)
O6 0.0295(13) 0.0206(12) 0.0215(13) -0.0024(10) 0.0070(10) -0.0034(10)
O7 0.0499(18) 0.0280(14) 0.0242(14) 0.0020(11) 0.0134(13) 0.0068(13)
O8 0.110(3) 0.0305(17) 0.0237(16) -0.0053(13) 0.0153(17) -0.0008(18)
O9 0.081(2) 0.052(2) 0.0218(16) -0.0058(14) 0.0162(16) -0.0092(17)
C1 0.0167(17) 0.033(2) 0.0228(18) -0.0046(15) 0.0029(14) -0.0014(15)
C2 0.029(2) 0.040(2) 0.032(2) -0.0147(18) 0.0086(17) -0.0055(17)
C3 0.039(2) 0.025(2) 0.049(3) -0.0143(18) 0.015(2) -0.0057(17)
C4 0.033(2) 0.0191(19) 0.044(2) -0.0034(16) 0.0120(18) -0.0025(16)
C5 0.0151(17) 0.0215(19) 0.030(2) 0.0005(14) 0.0030(14) -0.0012(13)
C6 0.0161(17) 0.0185(17) 0.0255(19) 0.0008(14) 0.0013(14) 0.0009(13)
C7 0.0254(19) 0.0186(18) 0.037(2) 0.0054(15) 0.0046(16) -0.0010(14)
C8 0.027(2) 0.034(2) 0.028(2) 0.0123(16) 0.0037(16) -0.0012(16)
C9 0.0249(19) 0.032(2) 0.0205(18) 0.0057(15) 0.0017(15) -0.0019(15)
C10 0.0164(17) 0.0250(19) 0.0205(18) 0.0016(14) 0.0015(13) 0.0000(14)
C11 0.0252(19) 0.040(2) 0.021(2) -0.0025(17) 0.0016(15) 0.0041(16)
C12 0.028(2) 0.0239(19) 0.0200(19) -0.0017(15) 0.0015(15) -0.0013(14)
C13 0.0179(17) 0.0217(17) 0.0208(17) 0.0002(14) 0.0074(14) 0.0000(14)
C14 0.0210(18) 0.027(2) 0.037(2) -0.0040(16) 0.0015(16) 0.0002(15)
C15 0.030(2) 0.025(2) 0.051(3) -0.0123(18) 0.0002(19) -0.0079(17)
C16 0.031(2) 0.0207(19) 0.045(2) -0.0069(17) 0.0066(18) -0.0017(16)
C17 0.0223(18) 0.0205(18) 0.0256(18) 0.0028(14) 0.0099(15) 0.0011(14)
C18 0.025(2) 0.0179(18) 0.030(2) 0.0005(14) 0.0072(16) 0.0026(14)
C19 0.031(2) 0.024(2) 0.052(3) -0.0032(18) 0.0073(19) 0.0027(17)
C20 0.040(2) 0.025(2) 0.058(3) 0.0068(19) 0.011(2) 0.0155(18)
C21 0.029(2) 0.034(2) 0.044(2) 0.0056(18) 0.0065(18) 0.0148(18)
C22 0.0253(19) 0.028(2) 0.0241(19) 0.0049(15) 0.0070(15) 0.0082(15)
C23 0.025(2) 0.034(2) 0.025(2) 0.0037(16) 0.0035(15) 0.0066(16)
C24 0.0169(18) 0.0273(19) 0.0151(17) 0.0017(13) 0.0047(13) 0.0007(14)

loop_
_atom_type_symbol
_atom_type_description
_atom_type_scat_dispersion_real
_atom_type_scat_dispersion_imag
_atom_type_scat_source
C C 0.0033 0.0016 'International Tables Vol C Tables 4.2.6.8 and 6.1.1.4'
H H 0.0000 0.0000 'International Tables Vol C Tables 4.2.6.8 and 6.1.1.4'
N N 0.0061 0.0033 'International Tables Vol C Tables 4.2.6.8 and 6.1.1.4'
O O 0.0106 0.0060 'International Tables Vol C Tables 4.2.6.8 and 6.1.1.4'
Sm Sm -0.1638 3.4418 'International Tables Vol C Tables 4.2.6.8 and 6.1.1.4'

loop_
_geom_angle_atom_site_label_1
_geom_angle_atom_site_label_2
_geom_angle_atom_site_label_3
_geom_angle
_geom_angle_site_symmetry_1
_geom_angle_site_symmetry_3
O7 Sm1 O6 157.95(9) . .
O7 Sm1 O5 125.75(10) . 1_655
O6 Sm1 O5 75.17(9) . 1_655
O7 Sm1 O4 77.98(9) . .
O6 Sm1 O4 87.78(8) . .
O5 Sm1 O4 143.73(9) 1_655 .
O7 Sm1 N3 64.97(9) . .
O6 Sm1 N3 126.01(9) . .
O5 Sm1 N3 93.50(9) 1_655 .
O4 Sm1 N3 70.81(8) . .
O7 Sm1 N4 125.68(9) . .
O6 Sm1 N4 64.54(8) . .
O5 Sm1 N4 69.51(9) 1_655 .
O4 Sm1 N4 74.27(8) . .
N3 Sm1 N4 62.11(9) . .
O7 Sm1 N1 91.49(9) . .
O6 Sm1 N1 66.88(8) . .
O5 Sm1 N1 132.62(9) 1_655 .
O4 Sm1 N1 62.87(8) . .
N3 Sm1 N1 131.57(9) . .
N4 Sm1 N1 114.71(9) . .
O7 Sm1 N2 89.98(9) . .
O6 Sm1 N2 82.94(9) . .
O5 Sm1 N2 88.94(9) 1_655 .
O4 Sm1 N2 120.96(8) . .
N3 Sm1 N2 150.56(9) . .
N4 Sm1 N2 144.29(9) . .
N1 Sm1 N2 59.91(9) . .
O7 Sm1 O3 67.56(10) . .
O6 Sm1 O3 124.69(8) . .
O5 Sm1 O3 65.24(9) 1_655 .
O4 Sm1 O3 145.53(9) . .
N3 Sm1 O3 94.38(9) . .
N4 Sm1 O3 127.01(8) . .
N1 Sm1 O3 115.81(9) . .
N2 Sm1 O3 60.23(9) . .
C17 N1 C13 118.4(3) . .
C17 N1 Sm1 120.8(2) . .
C13 N1 Sm1 115.9(2) . .
C18 N2 C22 118.1(3) . .
C18 N2 Sm1 120.6(2) . .
C22 N2 Sm1 120.8(2) . .
C1 N3 C5 119.4(3) . .
C1 N3 Sm1 116.8(2) . .
C5 N3 Sm1 123.5(2) . .
C10 N4 C6 119.3(3) . .
C10 N4 Sm1 117.3(2) . .
C6 N4 Sm1 123.2(2) . .
H1W O1 H2W 98.2 . .
C23 O2 H2 109.5 . .
C23 O3 Sm1 122.4(2) . .
C24 O4 Sm1 126.1(2) . .
C24 O5 Sm1 148.7(2) . 1_455
C12 O6 Sm1 124.9(2) . .
C11 O7 Sm1 125.5(2) . .
N3 C1 C2 122.3(4) . .
N3 C1 C11 115.1(3) . .
C2 C1 C11 122.5(3) . .
C3 C2 C1 118.2(4) . .
C3 C2 H2A 120.9 . .
C1 C2 H2A 120.9 . .
C2 C3 C4 119.9(4) . .
C2 C3 H3 120.0 . .
C4 C3 H3 120.0 . .
C3 C4 C5 119.3(4) . .
C3 C4 H4 120.4 . .
C5 C4 H4 120.4 . .
N3 C5 C4 120.7(3) . .
N3 C5 C6 115.4(3) . .
C4 C5 C6 123.8(3) . .
N4 C6 C7 120.9(3) . .
N4 C6 C5 115.3(3) . .
C7 C6 C5 123.8(3) . .
C8 C7 C6 119.3(3) . .
C8 C7 H7 120.3 . .
C6 C7 H7 120.3 . .
C7 C8 C9 119.7(3) . .
C7 C8 H8 120.1 . .
C9 C8 H8 120.1 . .
C8 C9 C10 118.3(3) . .
C8 C9 H9 120.9 . .
C10 C9 H9 120.9 . .
N4 C10 C9 122.5(3) . .
N4 C10 C12 114.9(3) . .
C9 C10 C12 122.6(3) . .
O9 C11 O7 125.4(4) . .
O9 C11 C1 117.9(4) . .
O7 C11 C1 116.6(3) . .
O8 C12 O6 125.1(3) . .
O8 C12 C10 118.5(3) . .
O6 C12 C10 116.4(3) . .
N1 C13 C14 122.9(3) . .
N1 C13 C24 114.4(3) . .
C14 C13 C24 122.7(3) . .
C15 C14 C13 118.0(4) . .
C15 C14 H14 121.0 . .
C13 C14 H14 121.0 . .
C16 C15 C14 119.4(4) . .
C16 C15 H15 120.3 . .
C14 C15 H15 120.3 . .
C15 C16 C17 119.7(4) . .
C15 C16 H16 120.1 . .
C17 C16 H16 120.1 . .
N1 C17 C16 121.6(3) . .
N1 C17 C18 115.0(3) . .
C16 C17 C18 123.4(3) . .
N2 C18 C19 121.2(3) . .
N2 C18 C17 115.3(3) . .
C19 C18 C17 123.3(3) . .
C20 C19 C18 120.1(4) . .
C20 C19 H19 120.0 . .
C18 C19 H19 120.0 . .
C19 C20 C21 119.3(4) . .
C19 C20 H20 120.3 . .
C21 C20 H20 120.3 . .
C20 C21 C22 117.9(4) . .
C20 C21 H21 121.0 . .
C22 C21 H21 121.0 . .
N2 C22 C21 123.2(4) . .
N2 C22 C23 114.2(3) . .
C21 C22 C23 122.6(3) . .
O3 C23 O2 125.6(4) . .
O3 C23 C22 120.6(3) . .
O2 C23 C22 113.7(3) . .
O4 C24 O5 125.8(3) . .
O4 C24 C13 116.0(3) . .
O5 C24 C13 118.2(3) . .

loop_
_geom_bond_atom_site_label_1
_geom_bond_atom_site_label_2
_geom_bond_distance
_geom_bond_site_symmetry_2
Sm1 O7 2.356(3) .
Sm1 O6 2.381(2) .
Sm1 O5 2.437(3) 1_655
Sm1 O4 2.451(2) .
Sm1 N3 2.545(3) .
Sm1 N4 2.548(3) .
Sm1 N1 2.614(3) .
Sm1 N2 2.658(3) .
Sm1 O3 2.659(3) .
N1 C17 1.340(4) .
N1 C13 1.339(4) .
N2 C18 1.341(5) .
N2 C22 1.342(5) .
N3 C1 1.334(5) .
N3 C5 1.343(5) .
N4 C10 1.332(4) .
N4 C6 1.347(4) .
O1 H1W 0.9346 .
O1 H2W 0.8828 .
O2 C23 1.293(4) .
O2 H2 0.8200 .
O3 C23 1.216(5) .
O4 C24 1.246(4) .
O5 C24 1.254(4) .
O5 Sm1 2.437(3) 1_455
O6 C12 1.256(4) .
O7 C11 1.258(5) .
O8 C12 1.230(5) .
O9 C11 1.227(5) .
C1 C2 1.382(5) .
C1 C11 1.505(5) .
C2 C3 1.370(6) .
C2 H2A 0.9300 .
C3 C4 1.372(6) .
C3 H3 0.9300 .
C4 C5 1.386(5) .
C4 H4 0.9300 .
C5 C6 1.472(5) .
C6 C7 1.394(5) .
C7 C8 1.365(6) .
C7 H7 0.9300 .
C8 C9 1.383(5) .
C8 H8 0.9300 .
C9 C10 1.381(5) .
C9 H9 0.9300 .
C10 C12 1.514(5) .
C13 C14 1.383(5) .
C13 C24 1.503(5) .
C14 C15 1.376(6) .
C14 H14 0.9300 .
C15 C16 1.372(6) .
C15 H15 0.9300 .
C16 C17 1.376(5) .
C16 H16 0.9300 .
C17 C18 1.486(5) .
C18 C19 1.381(6) .
C19 C20 1.366(6) .
C19 H19 0.9300 .
C20 C21 1.373(6) .
C20 H20 0.9300 .
C21 C22 1.383(5) .
C21 H21 0.9300 .
C22 C23 1.491(5) .

loop_
_geom_hbond_atom_site_label_D
_geom_hbond_atom_site_label_H
_geom_hbond_atom_site_label_A
_geom_hbond_distance_DH
_geom_hbond_distance_HA
_geom_hbond_distance_DA
_geom_hbond_angle_DHA
_geom_hbond_site_symmetry_A
O2 H2 O1 0.82 1.69 2.485(4) 161.8 1_655
O1 H2W O9 0.88 1.76 2.625(5) 164.5 .
O1 H1W O8 0.93 1.75 2.678(4) 168.9 1_556

loop_
_geom_torsion_atom_site_label_1
_geom_torsion_atom_site_label_2
_geom_torsion_atom_site_label_3
_geom_torsion_atom_site_label_4
_geom_torsion
_geom_torsion_site_symmetry_1
_geom_torsion_site_symmetry_2
_geom_torsion_site_symmetry_3
_geom_torsion_site_symmetry_4
O7 Sm1 N1 C17 -115.0(3) . . . .
O6 Sm1 N1 C17 69.5(3) . . . .
O5 Sm1 N1 C17 29.9(3) 1_655 . . .
O4 Sm1 N1 C17 169.3(3) . . . .
N3 Sm1 N1 C17 -172.1(2) . . . .
N4 Sm1 N1 C17 114.2(3) . . . .
N2 Sm1 N1 C17 -25.9(2) . . . .
O3 Sm1 N1 C17 -49.3(3) . . . .
O7 Sm1 N1 C13 90.3(2) . . . .
O6 Sm1 N1 C13 -85.3(2) . . . .
O5 Sm1 N1 C13 -124.8(2) 1_655 . . .
O4 Sm1 N1 C13 14.6(2) . . . .
N3 Sm1 N1 C13 33.1(3) . . . .
N4 Sm1 N1 C13 -40.6(2) . . . .
N2 Sm1 N1 C13 179.4(3) . . . .
O3 Sm1 N1 C13 156.0(2) . . . .
O7 Sm1 N2 C18 112.7(3) . . . .
O6 Sm1 N2 C18 -46.4(3) . . . .
O5 Sm1 N2 C18 -121.6(3) 1_655 . . .
O4 Sm1 N2 C18 36.7(3) . . . .
N3 Sm1 N2 C18 143.2(2) . . . .
N4 Sm1 N2 C18 -70.3(3) . . . .
N1 Sm1 N2 C18 20.9(2) . . . .
O3 Sm1 N2 C18 176.6(3) . . . .
O7 Sm1 N2 C22 -75.6(3) . . . .
O6 Sm1 N2 C22 125.3(3) . . . .
O5 Sm1 N2 C22 50.1(3) 1_655 . . .
O4 Sm1 N2 C22 -151.5(2) . . . .
N3 Sm1 N2 C22 -45.1(3) . . . .
N4 Sm1 N2 C22 101.4(3) . . . .
N1 Sm1 N2 C22 -167.3(3) . . . .
O3 Sm1 N2 C22 -11.7(2) . . . .
O7 Sm1 N3 C1 6.1(2) . . . .
O6 Sm1 N3 C1 163.8(2) . . . .
O5 Sm1 N3 C1 -122.0(2) 1_655 . . .
O4 Sm1 N3 C1 91.5(2) . . . .
N4 Sm1 N3 C1 173.4(3) . . . .
N1 Sm1 N3 C1 74.1(3) . . . .
N2 Sm1 N3 C1 -27.9(3) . . . .
O3 Sm1 N3 C1 -56.6(2) . . . .
O7 Sm1 N3 C5 -168.7(3) . . . .
O6 Sm1 N3 C5 -11.0(3) . . . .
O5 Sm1 N3 C5 63.2(3) 1_655 . . .
O4 Sm1 N3 C5 -83.3(3) . . . .
N4 Sm1 N3 C5 -1.4(2) . . . .
N1 Sm1 N3 C5 -100.8(3) . . . .
N2 Sm1 N3 C5 157.2(2) . . . .
O3 Sm1 N3 C5 128.6(3) . . . .
O7 Sm1 N4 C10 -166.9(2) . . . .
O6 Sm1 N4 C10 -9.7(2) . . . .
O5 Sm1 N4 C10 73.2(2) 1_655 . . .
O4 Sm1 N4 C10 -104.8(2) . . . .
N3 Sm1 N4 C10 178.9(3) . . . .
N1 Sm1 N4 C10 -55.4(2) . . . .
N2 Sm1 N4 C10 16.8(3) . . . .
O3 Sm1 N4 C10 105.8(2) . . . .
O7 Sm1 N4 C6 19.2(3) . . . .
O6 Sm1 N4 C6 176.4(3) . . . .
O5 Sm1 N4 C6 -100.7(3) 1_655 . . .
O4 Sm1 N4 C6 81.3(2) . . . .
N3 Sm1 N4 C6 5.0(2) . . . .
N1 Sm1 N4 C6 130.7(2) . . . .
N2 Sm1 N4 C6 -157.1(2) . . . .
O3 Sm1 N4 C6 -68.1(3) . . . .
O7 Sm1 O3 C23 112.9(3) . . . .
O6 Sm1 O3 C23 -46.2(3) . . . .
O5 Sm1 O3 C23 -94.7(3) 1_655 . . .
O4 Sm1 O3 C23 111.6(3) . . . .
N3 Sm1 O3 C23 173.5(3) . . . .
N4 Sm1 O3 C23 -128.5(3) . . . .
N1 Sm1 O3 C23 32.6(3) . . . .
N2 Sm1 O3 C23 9.2(3) . . . .
O7 Sm1 O4 C24 -100.1(3) . . . .
O6 Sm1 O4 C24 63.0(3) . . . .
O5 Sm1 O4 C24 123.9(3) 1_655 . . .
N3 Sm1 O4 C24 -167.5(3) . . . .
N4 Sm1 O4 C24 127.1(3) . . . .
N1 Sm1 O4 C24 -2.1(3) . . . .
N2 Sm1 O4 C24 -17.4(3) . . . .
O3 Sm1 O4 C24 -98.9(3) . . . .
O7 Sm1 O6 C12 136.3(3) . . . .
O5 Sm1 O6 C12 -60.8(3) 1_655 . . .
O4 Sm1 O6 C12 86.9(3) . . . .
N3 Sm1 O6 C12 22.6(3) . . . .
N4 Sm1 O6 C12 13.3(3) . . . .
N1 Sm1 O6 C12 148.2(3) . . . .
N2 Sm1 O6 C12 -151.6(3) . . . .
O3 Sm1 O6 C12 -105.5(3) . . . .
O6 Sm1 O7 C11 -134.4(3) . . . .
O5 Sm1 O7 C11 66.1(3) 1_655 . . .
O4 Sm1 O7 C11 -83.5(3) . . . .
N3 Sm1 O7 C11 -9.2(3) . . . .
N4 Sm1 O7 C11 -23.1(4) . . . .
N1 Sm1 O7 C11 -145.3(3) . . . .
N2 Sm1 O7 C11 154.8(3) . . . .
O3 Sm1 O7 C11 97.3(3) . . . .
C5 N3 C1 C2 -4.7(5) . . . .
Sm1 N3 C1 C2 -179.7(3) . . . .
C5 N3 C1 C11 171.2(3) . . . .
Sm1 N3 C1 C11 -3.8(4) . . . .
N3 C1 C2 C3 4.0(6) . . . .
C11 C1 C2 C3 -171.7(4) . . . .
C1 C2 C3 C4 -0.3(6) . . . .
C2 C3 C4 C5 -2.5(6) . . . .
C1 N3 C5 C4 1.7(5) . . . .
Sm1 N3 C5 C4 176.4(3) . . . .
C1 N3 C5 C6 -176.4(3) . . . .
Sm1 N3 C5 C6 -1.7(4) . . . .
C3 C4 C5 N3 1.8(6) . . . .
C3 C4 C5 C6 179.8(3) . . . .
C10 N4 C6 C7 -0.3(5) . . . .
Sm1 N4 C6 C7 173.5(2) . . . .
C10 N4 C6 C5 178.4(3) . . . .
Sm1 N4 C6 C5 -7.8(4) . . . .
N3 C5 C6 N4 6.0(4) . . . .
C4 C5 C6 N4 -172.1(3) . . . .
N3 C5 C6 C7 -175.4(3) . . . .
C4 C5 C6 C7 6.5(6) . . . .
N4 C6 C7 C8 -0.9(5) . . . .
C5 C6 C7 C8 -179.4(3) . . . .
C6 C7 C8 C9 1.3(6) . . . .
C7 C8 C9 C10 -0.6(5) . . . .
C6 N4 C10 C9 1.0(5) . . . .
Sm1 N4 C10 C9 -173.2(3) . . . .
C6 N4 C10 C12 -178.9(3) . . . .
Sm1 N4 C10 C12 6.9(4) . . . .
C8 C9 C10 N4 -0.6(5) . . . .
C8 C9 C10 C12 179.4(3) . . . .
Sm1 O7 C11 O9 -172.2(3) . . . .
Sm1 O7 C11 C1 10.8(5) . . . .
N3 C1 C11 O9 179.0(3) . . . .
C2 C1 C11 O9 -5.0(6) . . . .
N3 C1 C11 O7 -3.7(5) . . . .
C2 C1 C11 O7 172.2(4) . . . .
Sm1 O6 C12 O8 164.5(3) . . . .
Sm1 O6 C12 C10 -14.7(4) . . . .
N4 C10 C12 O8 -175.3(4) . . . .
C9 C10 C12 O8 4.8(6) . . . .
N4 C10 C12 O6 4.0(5) . . . .
C9 C10 C12 O6 -175.9(3) . . . .
C17 N1 C13 C14 -0.5(5) . . . .
Sm1 N1 C13 C14 154.9(3) . . . .
C17 N1 C13 C24 -179.6(3) . . . .
Sm1 N1 C13 C24 -24.3(3) . . . .
N1 C13 C14 C15 -0.9(6) . . . .
C24 C13 C14 C15 178.2(4) . . . .
C13 C14 C15 C16 1.7(6) . . . .
C14 C15 C16 C17 -1.2(6) . . . .
C13 N1 C17 C16 1.1(5) . . . .
Sm1 N1 C17 C16 -153.1(3) . . . .
C13 N1 C17 C18 -176.8(3) . . . .
Sm1 N1 C17 C18 29.0(4) . . . .
C15 C16 C17 N1 -0.3(6) . . . .
C15 C16 C17 C18 177.5(4) . . . .
C22 N2 C18 C19 -4.0(5) . . . .
Sm1 N2 C18 C19 167.9(3) . . . .
C22 N2 C18 C17 172.3(3) . . . .
Sm1 N2 C18 C17 -15.8(4) . . . .
N1 C17 C18 N2 -8.1(5) . . . .
C16 C17 C18 N2 174.1(3) . . . .
N1 C17 C18 C19 168.2(3) . . . .
C16 C17 C18 C19 -9.7(6) . . . .
N2 C18 C19 C20 2.7(6) . . . .
C17 C18 C19 C20 -173.3(4) . . . .
C18 C19 C20 C21 0.5(7) . . . .
C19 C20 C21 C22 -2.3(6) . . . .
C18 N2 C22 C21 2.2(5) . . . .
Sm1 N2 C22 C21 -169.7(3) . . . .
C18 N2 C22 C23 -174.5(3) . . . .
Sm1 N2 C22 C23 13.6(4) . . . .
C20 C21 C22 N2 0.9(6) . . . .
C20 C21 C22 C23 177.4(4) . . . .
Sm1 O3 C23 O2 174.8(3) . . . .
Sm1 O3 C23 C22 -6.5(5) . . . .
N2 C22 C23 O3 -4.7(5) . . . .
C21 C22 C23 O3 178.5(4) . . . .
N2 C22 C23 O2 174.1(3) . . . .
C21 C22 C23 O2 -2.7(5) . . . .
Sm1 O4 C24 O5 172.3(3) . . . .
Sm1 O4 C24 C13 -9.3(4) . . . .
Sm1 O5 C24 O4 -125.0(4) 1_455 . . .
Sm1 O5 C24 C13 56.6(6) 1_455 . . .
N1 C13 C24 O4 22.7(4) . . . .
C14 C13 C24 O4 -156.5(3) . . . .
N1 C13 C24 O5 -158.8(3) . . . .
C14 C13 C24 O5 22.0(5) . . . .
